data_4103162
loop_
_publ_author_name
'Matvey V. Fedin'
'Sergey L. Veber'
'Ksenia Yu. Maryunina'
'Galina V. Romanenko'
'Elizaveta A. Suturina'
'Nina P. Gritsan'
'Renad Z. Sagdeev'
'Victor I. Ovcharenko'
'Elena G. Bagryanskaya'

_publ_section_title
;
 Intercluster Exchange Pathways in Polymer-Chain Molecular Magnets
 Cu(hfac)2LR Unveiled by Electron Paramagnetic Resonance
;
_journal_name_full 'Journal of the American Chemical Society'
_journal_page_first 13886
_journal_page_last 13891
_journal_paper_doi 10.1021/ja105862w
_journal_volume 132
_journal_year 2010
_chemical_formula_sum 'C23 H23 Cu F12 N4 O6'
_chemical_formula_weight 742.99
_chemical_name_systematic
; 
 ? 
;
_space_group_IT_number 15
_symmetry_cell_setting monoclinic
_symmetry_space_group_name_Hall '-C 2yc'
_symmetry_space_group_name_H-M 'C 1 2/c 1'
_atom_sites_solution_hydrogens geom
_atom_sites_solution_primary direct
_atom_sites_solution_secondary difmap
_audit_creation_method SHELXL-97
_cell_angle_alpha 90.00
_cell_angle_beta 125.2890(10)
_cell_angle_gamma 90.00
_cell_formula_units_Z 8
_cell_length_a 29.726(3)
_cell_length_b 9.5736(11)
_cell_length_c 24.757(3)
_cell_measurement_reflns_used 7055
_cell_measurement_temperature 50(2)
_cell_measurement_theta_max 26.23
_cell_measurement_theta_min 2.29
_cell_volume 5750.9(11)
_computing_cell_refinement 'Bruker SMART'
_computing_data_collection 'Bruker SMART'
_computing_data_reduction 'Bruker SAINT'
_computing_molecular_graphics 'Bruker SHELXTL'
_computing_publication_material 'Bruker SHELXTL'
_computing_structure_refinement 'SHELXL-97 (Sheldrick, 1997)'
_computing_structure_solution 'SHELXS-97 (Sheldrick, 1990)'
_diffrn_ambient_temperature 50(2)
_diffrn_measured_fraction_theta_full 0.995
_diffrn_measured_fraction_theta_max 0.995
_diffrn_measurement_device_type 'CCD area detector'
_diffrn_measurement_method 'phi and omega scans'
_diffrn_radiation_monochromator graphite
_diffrn_radiation_source 'fine-focus sealed tube'
_diffrn_radiation_type MoK\a
_diffrn_radiation_wavelength 0.71073
_diffrn_reflns_av_R_equivalents 0.0473
_diffrn_reflns_av_sigmaI/netI 0.0386
_diffrn_reflns_limit_h_max 36
_diffrn_reflns_limit_h_min -36
_diffrn_reflns_limit_k_max 11
_diffrn_reflns_limit_k_min -11
_diffrn_reflns_limit_l_max 30
_diffrn_reflns_limit_l_min -30
_diffrn_reflns_number 27499
_diffrn_reflns_theta_full 26.41
_diffrn_reflns_theta_max 26.41
_diffrn_reflns_theta_min 2.02
_exptl_absorpt_coefficient_mu 0.883
_exptl_absorpt_correction_type none
_exptl_crystal_colour black
_exptl_crystal_density_diffrn 1.716
_exptl_crystal_density_method 'not measured'
_exptl_crystal_description bulk
_exptl_crystal_F_000 2992
_exptl_crystal_size_max 0.28
_exptl_crystal_size_mid 0.18
_exptl_crystal_size_min 0.14
_refine_diff_density_max 0.444
_refine_diff_density_min -0.430
_refine_diff_density_rms 0.072
_refine_ls_extinction_method none
_refine_ls_goodness_of_fit_ref 1.241
_refine_ls_hydrogen_treatment constr
_refine_ls_matrix_type full
_refine_ls_number_parameters 526
_refine_ls_number_reflns 5860
_refine_ls_number_restraints 4
_refine_ls_restrained_S_all 1.240
_refine_ls_R_factor_all 0.0485
_refine_ls_R_factor_gt 0.0407
_refine_ls_shift/su_max 0.000
_refine_ls_shift/su_mean 0.000
_refine_ls_structure_factor_coef Fsqd
_refine_ls_weighting_details 'calc w=1/[\s^2^(Fo^2^)+(0.0460P)^2^+2.3765P] where P=(Fo^2^+2Fc^2^)/3'
_refine_ls_weighting_scheme calc
_refine_ls_wR_factor_gt 0.0982
_refine_ls_wR_factor_ref 0.1012
_reflns_number_gt 5138
_reflns_number_total 5860
_reflns_threshold_expression >2sigma(I)
_cod_data_source_file ja105862w_si_005.cif
_cod_data_source_block pr50s
_cod_original_cell_volume 5750.8(11)
_cod_database_code 4103162

loop_
_symmetry_equiv_pos_as_xyz
'x, y, z'
'-x, y, -z+1/2'
'x+1/2, y+1/2, z'
'-x+1/2, y+1/2, -z+1/2'
'-x, -y, -z'
'x, -y, z-1/2'
'-x+1/2, -y+1/2, -z'
'x+1/2, -y+1/2, z-1/2'

loop_
_atom_site_label
_atom_site_type_symbol
_atom_site_fract_x
_atom_site_fract_y
_atom_site_fract_z
_atom_site_U_iso_or_equiv
_atom_site_adp_type
_atom_site_occupancy
_atom_site_symmetry_multiplicity
_atom_site_calc_flag
_atom_site_refinement_flags
_atom_site_disorder_assembly
_atom_site_disorder_group
Cu1 Cu 0.7500 -0.2500 0.5000 0.01101(11) Uani 1 2 d S . .
O1 O 0.79190(7) -0.09869(17) 0.49607(8) 0.0160(4) Uani 1 1 d . . .
C1 C 0.82294(12) 0.1221(3) 0.49450(14) 0.0216(6) Uani 1 1 d . . .
F1 F 0.86235(19) 0.0897(5) 0.5487(2) 0.0293(11) Uani 0.50 1 d P . .
F2 F 0.83237(16) 0.1104(3) 0.4474(2) 0.0255(8) Uani 0.50 1 d P . .
F3 F 0.8032(2) 0.2489(6) 0.4887(3) 0.0165(10) Uani 0.50 1 d P . .
F1A F 0.8569(2) 0.1383(5) 0.5650(2) 0.0263(10) Uani 0.50 1 d P . .
F2A F 0.86307(15) 0.0824(3) 0.4867(2) 0.0280(8) Uani 0.50 1 d P . .
F3A F 0.8137(2) 0.2567(6) 0.4765(3) 0.0202(11) Uani 0.50 1 d P . .
C2 C 0.77558(11) 0.0207(3) 0.47111(12) 0.0168(5) Uani 1 1 d . . .
C3 C 0.72253(11) 0.0688(3) 0.42646(12) 0.0201(6) Uani 1 1 d . . .
H3A H 0.7173 0.1633 0.4123 0.024 Uiso 1 1 calc R . .
C4 C 0.67627(11) -0.0160(3) 0.40135(12) 0.0197(6) Uani 1 1 d . . .
C5 C 0.61945(11) 0.0506(3) 0.35523(13) 0.0258(6) Uani 1 1 d . . .
F4 F 0.62017(7) 0.17862(17) 0.33538(8) 0.0333(4) Uani 1 1 d . . .
F5 F 0.58780(6) -0.02641(18) 0.30101(8) 0.0324(4) Uani 1 1 d . . .
F6 F 0.59397(8) 0.0573(2) 0.38524(9) 0.0451(5) Uani 1 1 d . . .
O2 O 0.67499(7) -0.14178(18) 0.41213(8) 0.0173(4) Uani 1 1 d . . .
Cu2 Cu 0.5000 -0.5000 0.5000 0.00840(11) Uani 1 2 d S . .
O3 O 0.44854(6) -0.34222(16) 0.45663(8) 0.0121(3) Uani 1 1 d . A .
C6 C 0.4059(3) -0.1273(6) 0.4497(3) 0.0116(12) Uani 0.497(4) 1 d P A 1
F7 F 0.37444(11) -0.0888(3) 0.47002(13) 0.0152(8) Uani 0.497(4) 1 d P A 1
F8 F 0.43581(13) -0.0138(4) 0.45585(19) 0.0151(9) Uiso 0.497(4) 1 d P A 1
F9 F 0.37225(17) -0.1585(4) 0.38594(18) 0.0183(9) Uani 0.497(4) 1 d P A 1
C6A C 0.4206(3) -0.1088(7) 0.4371(3) 0.0163(13) Uani 0.503(4) 1 d P A 2
F7A F 0.36651(16) -0.1270(4) 0.4066(2) 0.0201(9) Uani 0.503(4) 1 d P A 2
F8A F 0.43416(14) 0.0105(4) 0.46952(18) 0.0178(9) Uiso 0.503(4) 1 d P A 2
F9A F 0.42944(11) -0.0992(3) 0.39061(13) 0.0181(8) Uani 0.503(4) 1 d P A 2
C7 C 0.44835(11) -0.2406(3) 0.48733(14) 0.0288(7) Uani 1 1 d . . .
C8 C 0.47637(12) -0.2232(3) 0.55537(15) 0.0389(9) Uani 1 1 d . A .
H8A H 0.4705 -0.1403 0.5716 0.047 Uiso 1 1 calc R . .
C9 C 0.51216(9) -0.3217(3) 0.59969(12) 0.0153(5) Uani 1 1 d . . .
C10 C 0.54184(11) -0.2918(3) 0.67327(13) 0.0225(6) Uani 1 1 d . A .
F10 F 0.5958(6) -0.2752(13) 0.7030(8) 0.022(2) Uani 0.50 1 d P . .
F11 F 0.54056(15) -0.4167(4) 0.70608(19) 0.0171(8) Uani 0.50 1 d P . .
F12 F 0.52213(15) -0.2002(4) 0.69065(17) 0.0190(7) Uani 0.50 1 d P . .
F10A F 0.53821(18) -0.1463(4) 0.68115(18) 0.0359(10) Uani 0.50 1 d P A .
F11A F 0.5930(6) -0.3118(14) 0.7040(8) 0.048(3) Uani 0.50 1 d P . .
F12A F 0.5201(3) -0.3487(6) 0.6962(3) 0.0720(19) Uani 0.50 1 d P A .
O4 O 0.52522(7) -0.43524(17) 0.58797(8) 0.0148(4) Uani 1 1 d . A .
O01 O 0.73360(6) -0.11727(16) 0.54859(7) 0.0110(3) Uani 1 1 d . . .
N1 N 0.74342(8) -0.1450(2) 0.60589(9) 0.0114(4) Uani 1 1 d . . .
C01 C 0.79091(9) -0.0805(2) 0.66822(11) 0.0139(5) Uani 1 1 d . . .
C02 C 0.77458(10) 0.0710(2) 0.66681(12) 0.0153(5) Uani 1 1 d . . .
H02A H 0.7756 0.1225 0.6333 0.023 Uiso 1 1 calc R . .
H02B H 0.8004 0.1135 0.7103 0.023 Uiso 1 1 calc R . .
H02C H 0.7372 0.0744 0.6559 0.023 Uiso 1 1 calc R . .
C03 C 0.84324(9) -0.0876(3) 0.67128(12) 0.0158(5) Uani 1 1 d . . .
H03A H 0.8396 -0.0272 0.6370 0.024 Uiso 1 1 calc R . .
H03B H 0.8495 -0.1841 0.6640 0.024 Uiso 1 1 calc R . .
H03C H 0.8745 -0.0560 0.7149 0.024 Uiso 1 1 calc R . .
C04 C 0.79050(10) -0.1714(3) 0.71973(12) 0.0176(5) Uani 1 1 d . . .
C05 C 0.82078(11) -0.3096(3) 0.73427(12) 0.0216(6) Uani 1 1 d . . .
H05A H 0.8191 -0.3618 0.7671 0.032 Uiso 1 1 calc R . .
H05B H 0.8594 -0.2916 0.7516 0.032 Uiso 1 1 calc R . .
H05C H 0.8034 -0.3644 0.6934 0.032 Uiso 1 1 calc R . .
C06 C 0.80802(12) -0.0973(3) 0.78305(12) 0.0233(6) Uani 1 1 d . . .
H06A H 0.8065 -0.1626 0.8124 0.035 Uiso 1 1 calc R . .
H06B H 0.7832 -0.0186 0.7727 0.035 Uiso 1 1 calc R . .
H06C H 0.8458 -0.0626 0.8051 0.035 Uiso 1 1 calc R . .
N2 N 0.73045(9) -0.2070(2) 0.68032(10) 0.0182(5) Uani 1 1 d . . .
O02 O 0.70711(8) -0.25244(19) 0.70638(10) 0.0279(5) Uani 1 1 d . . .
C07 C 0.70702(10) -0.2016(3) 0.61460(12) 0.0155(5) Uani 1 1 d . . .
C08 C 0.65282(10) -0.2476(2) 0.56386(13) 0.0146(5) Uani 1 1 d . . .
C09 C 0.61573(10) -0.3259(2) 0.56965(13) 0.0161(5) Uani 1 1 d . . .
H09A H 0.6228 -0.3559 0.6105 0.019 Uiso 1 1 calc R . .
N3 N 0.56996(8) -0.3525(2) 0.51132(11) 0.0201(5) Uani 1 1 d . B .
N4 N 0.57728(8) -0.2908(2) 0.46712(12) 0.0261(6) Uani 1 1 d . . .
C41A C 0.5403(2) -0.3274(6) 0.3894(3) 0.0101(11) Uani 0.50 1 d PD B 1
H41A H 0.5577 -0.2889 0.3685 0.012 Uiso 0.50 1 calc PR B 1
H41B H 0.5372 -0.4299 0.3831 0.012 Uiso 0.50 1 calc PR B 1
C42A C 0.48407(17) -0.2643(5) 0.3582(2) 0.0109(9) Uani 0.50 1 d PD B 1
H42A H 0.4610 -0.2860 0.3103 0.013 Uiso 0.50 1 calc PR B 1
H42B H 0.4664 -0.3075 0.3779 0.013 Uiso 0.50 1 calc PR B 1
C43A C 0.48595(19) -0.1085(5) 0.3672(2) 0.0151(10) Uani 0.50 1 d PD B 1
H43A H 0.4483 -0.0722 0.3444 0.023 Uiso 0.50 1 calc PR B 1
H43B H 0.5041 -0.0652 0.3486 0.023 Uiso 0.50 1 calc PR B 1
H43C H 0.5067 -0.0865 0.4144 0.023 Uiso 0.50 1 calc PR B 1
C41B C 0.5316(2) -0.2744(6) 0.4031(3) 0.0116(11) Uani 0.50 1 d PD B 2
H41C H 0.5239 -0.1743 0.3911 0.014 Uiso 0.50 1 calc PR B 2
H41D H 0.4988 -0.3182 0.3969 0.014 Uiso 0.50 1 calc PR B 2
C42B C 0.54740(19) -0.3479(6) 0.3623(3) 0.0144(10) Uani 0.50 1 d PD B 2
H42C H 0.5529 -0.4487 0.3734 0.017 Uiso 0.50 1 calc PR B 2
H42D H 0.5825 -0.3091 0.3728 0.017 Uiso 0.50 1 calc PR B 2
C43B C 0.5022(2) -0.3292(6) 0.2886(2) 0.0234(12) Uani 0.50 1 d PD . 2
H43D H 0.5137 -0.3733 0.2626 0.035 Uiso 0.50 1 calc PR . 2
H43E H 0.4959 -0.2293 0.2781 0.035 Uiso 0.50 1 calc PR . 2
H43F H 0.4681 -0.3729 0.2777 0.035 Uiso 0.50 1 calc PR . 2
C010 C 0.62574(10) -0.2276(2) 0.49671(13) 0.0180(5) Uani 1 1 d . B .
H01A H 0.6393 -0.1779 0.4756 0.022 Uiso 1 1 calc R . .

loop_
_atom_site_aniso_label
_atom_site_aniso_U_11
_atom_site_aniso_U_22
_atom_site_aniso_U_33
_atom_site_aniso_U_23
_atom_site_aniso_U_13
_atom_site_aniso_U_12
Cu1 0.0139(2) 0.0105(2) 0.0095(2) 0.00195(15) 0.00731(17) 0.00385(15)
O1 0.0243(9) 0.0111(9) 0.0195(9) 0.0036(7) 0.0167(8) 0.0066(7)
C1 0.0358(16) 0.0112(13) 0.0314(15) 0.0064(11) 0.0272(14) 0.0070(11)
F1 0.0148(18) 0.018(3) 0.034(3) 0.0107(19) 0.0020(19) -0.0058(17)
F2 0.035(2) 0.0171(18) 0.045(2) -0.0093(16) 0.0347(19) -0.0105(16)
F3 0.017(2) 0.0062(19) 0.030(3) -0.0036(16) 0.0159(17) -0.0041(15)
F1A 0.027(2) 0.025(3) 0.017(2) -0.0001(18) 0.0077(16) -0.0098(19)
F2A 0.028(2) 0.0176(18) 0.056(3) -0.0082(18) 0.0342(19) -0.0050(15)
F3A 0.017(3) 0.0069(17) 0.034(3) 0.0071(17) 0.0130(18) -0.0013(16)
C2 0.0309(14) 0.0116(12) 0.0168(12) 0.0016(10) 0.0189(12) 0.0050(10)
C3 0.0326(15) 0.0125(13) 0.0153(12) 0.0027(10) 0.0139(12) 0.0079(11)
C4 0.0294(14) 0.0198(14) 0.0093(11) 0.0013(10) 0.0109(11) 0.0110(11)
C5 0.0332(16) 0.0267(15) 0.0204(14) 0.0109(12) 0.0171(13) 0.0161(12)
F4 0.0415(10) 0.0259(9) 0.0274(9) 0.0148(7) 0.0169(8) 0.0195(7)
F5 0.0249(9) 0.0365(10) 0.0217(8) 0.0071(7) 0.0054(7) 0.0099(7)
F6 0.0528(11) 0.0600(13) 0.0411(11) 0.0299(9) 0.0379(10) 0.0416(10)
O2 0.0241(9) 0.0153(9) 0.0113(8) 0.0002(7) 0.0095(8) 0.0061(7)
Cu2 0.0096(2) 0.0066(2) 0.00848(19) -0.00062(15) 0.00498(16) 0.00072(14)
O3 0.0102(8) 0.0082(8) 0.0144(8) -0.0013(6) 0.0051(7) 0.0002(6)
C6 0.015(3) 0.006(3) 0.011(3) -0.004(2) 0.006(3) -0.001(2)
F7 0.0148(15) 0.0121(15) 0.0218(16) 0.0045(11) 0.0122(13) 0.0052(11)
F9 0.0225(19) 0.0146(19) 0.0063(19) -0.0030(14) 0.0018(15) 0.0044(14)
C6A 0.013(3) 0.022(4) 0.013(3) 0.001(2) 0.007(2) 0.006(2)
F7A 0.0105(19) 0.019(2) 0.021(2) 0.0020(16) 0.0030(19) 0.0010(13)
F9A 0.0268(17) 0.0149(16) 0.0154(15) 0.0048(11) 0.0139(13) 0.0065(11)
C7 0.0202(14) 0.0153(14) 0.0225(14) -0.0095(11) -0.0041(12) 0.0086(11)
C8 0.0278(16) 0.0307(17) 0.0241(15) -0.0181(13) -0.0047(13) 0.0198(13)
C9 0.0115(12) 0.0190(13) 0.0171(12) -0.0083(10) 0.0092(10) -0.0049(9)
C10 0.0180(14) 0.0294(15) 0.0198(13) -0.0111(12) 0.0107(12) -0.0024(11)
F10 0.011(3) 0.034(4) 0.017(3) -0.009(3) 0.007(2) -0.010(3)
F11 0.0215(17) 0.018(2) 0.0098(15) 0.0006(14) 0.0078(13) 0.0004(13)
F12 0.0279(19) 0.013(2) 0.0128(16) -0.0023(14) 0.0100(14) 0.0087(14)
F10A 0.053(3) 0.016(2) 0.0150(18) -0.0079(16) 0.0058(18) 0.0124(18)
F11A 0.029(6) 0.072(9) 0.015(3) -0.010(5) -0.004(3) 0.029(5)
F12A 0.116(5) 0.089(5) 0.038(3) -0.034(3) 0.060(4) -0.072(4)
O4 0.0249(9) 0.0084(8) 0.0106(8) -0.0008(6) 0.0100(7) -0.0001(7)
O01 0.0121(8) 0.0130(8) 0.0086(8) -0.0004(6) 0.0063(7) 0.0008(6)
N1 0.0115(10) 0.0129(10) 0.0096(9) -0.0033(8) 0.0059(8) -0.0032(8)
C01 0.0145(12) 0.0129(12) 0.0105(11) -0.0039(9) 0.0050(10) -0.0058(9)
C02 0.0178(12) 0.0143(13) 0.0128(12) -0.0026(10) 0.0083(10) -0.0059(10)
C03 0.0135(12) 0.0171(13) 0.0115(11) -0.0013(10) 0.0043(10) -0.0044(9)
C04 0.0245(14) 0.0165(13) 0.0132(12) -0.0058(10) 0.0117(11) -0.0105(10)
C05 0.0322(15) 0.0156(13) 0.0152(13) -0.0022(10) 0.0127(12) -0.0072(11)
C06 0.0381(16) 0.0188(14) 0.0120(12) -0.0050(10) 0.0138(12) -0.0112(11)
N2 0.0284(12) 0.0147(11) 0.0189(11) -0.0088(9) 0.0179(10) -0.0112(9)
O02 0.0456(12) 0.0256(11) 0.0327(11) -0.0118(9) 0.0344(10) -0.0182(9)
C07 0.0194(13) 0.0115(12) 0.0211(13) -0.0069(10) 0.0149(11) -0.0046(9)
C08 0.0132(12) 0.0083(12) 0.0252(13) -0.0038(10) 0.0128(11) -0.0013(9)
C09 0.0176(13) 0.0096(12) 0.0274(14) -0.0038(10) 0.0168(11) -0.0019(9)
N3 0.0125(10) 0.0127(11) 0.0301(12) 0.0086(9) 0.0093(10) 0.0011(8)
N4 0.0089(10) 0.0224(12) 0.0294(13) 0.0171(10) 0.0009(10) -0.0034(9)
C41A 0.010(3) 0.014(3) 0.004(3) -0.003(2) 0.003(2) -0.003(2)
C42A 0.008(2) 0.016(2) 0.006(2) -0.0006(18) 0.0022(19) -0.0016(17)
C43A 0.012(2) 0.014(2) 0.016(2) 0.0014(19) 0.006(2) 0.0012(18)
C41B 0.014(3) 0.011(3) 0.014(3) -0.001(2) 0.010(2) -0.003(2)
C42B 0.010(2) 0.020(3) 0.014(3) -0.002(2) 0.006(2) -0.0022(19)
C43B 0.020(3) 0.037(3) 0.012(2) -0.004(2) 0.008(2) -0.006(2)
C010 0.0111(12) 0.0106(12) 0.0280(14) 0.0062(10) 0.0089(11) 0.0000(9)

loop_
_atom_type_symbol
_atom_type_description
_atom_type_scat_dispersion_real
_atom_type_scat_dispersion_imag
_atom_type_scat_source
C C 0.0033 0.0016 'International Tables Vol C Tables 4.2.6.8 and 6.1.1.4'
H H 0.0000 0.0000 'International Tables Vol C Tables 4.2.6.8 and 6.1.1.4'
N N 0.0061 0.0033 'International Tables Vol C Tables 4.2.6.8 and 6.1.1.4'
O O 0.0106 0.0060 'International Tables Vol C Tables 4.2.6.8 and 6.1.1.4'
F F 0.0171 0.0103 'International Tables Vol C Tables 4.2.6.8 and 6.1.1.4'
Cu Cu 0.3201 1.2651 'International Tables Vol C Tables 4.2.6.8 and 6.1.1.4'

loop_
_geom_angle_atom_site_label_1
_geom_angle_atom_site_label_2
_geom_angle_atom_site_label_3
_geom_angle
_geom_angle_site_symmetry_1
_geom_angle_site_symmetry_3
O1 Cu1 O1 179.997(1) 7_646 .
O1 Cu1 O01 93.30(6) 7_646 .
O1 Cu1 O01 86.71(7) . .
O1 Cu1 O01 86.71(7) 7_646 7_646
O1 Cu1 O01 93.29(6) . 7_646
O01 Cu1 O01 180.0 . 7_646
O1 Cu1 O2 85.15(7) 7_646 7_646
O1 Cu1 O2 94.85(7) . 7_646
O01 Cu1 O2 99.18(6) . 7_646
O01 Cu1 O2 80.82(6) 7_646 7_646
O1 Cu1 O2 94.85(7) 7_646 .
O1 Cu1 O2 85.15(7) . .
O01 Cu1 O2 80.82(6) . .
O01 Cu1 O2 99.18(6) 7_646 .
O2 Cu1 O2 180.0 7_646 .
C2 O1 Cu1 128.64(16) . .
F1 C1 F3 116.3(4) . .
F1 C1 F3A 119.9(4) . .
F3 C1 F3A 23.9(2) . .
F1 C1 F2 112.7(4) . .
F3 C1 F2 106.5(3) . .
F3A C1 F2 84.1(3) . .
F1 C1 F2A 73.8(3) . .
F3 C1 F2A 127.6(3) . .
F3A C1 F2A 104.4(3) . .
F2 C1 F2A 38.99(19) . .
F1 C1 F1A 28.8(2) . .
F3 C1 F1A 89.4(4) . .
F3A C1 F1A 99.6(4) . .
F2 C1 F1A 135.1(3) . .
F2A C1 F1A 98.3(3) . .
F1 C1 C2 110.5(3) . .
F3 C1 C2 106.8(3) . .
F3A C1 C2 121.4(3) . .
F2 C1 C2 103.1(2) . .
F2A C1 C2 117.3(2) . .
F1A C1 C2 112.2(3) . .
F1A F1 C1 94.1(8) . .
F1A F1 F2A 138.5(9) . .
C1 F1 F2A 57.9(3) . .
F2A F2 C1 71.4(3) . .
F3A F3 C1 80.0(12) . .
F1 F1A C1 57.0(6) . .
F2 F2A C1 69.6(3) . .
F2 F2A F1 117.9(4) . .
C1 F2A F1 48.3(2) . .
F3 F3A C1 76.1(12) . .
O1 C2 C3 129.5(2) . .
O1 C2 C1 112.6(2) . .
C3 C2 C1 118.0(2) . .
C2 C3 C4 122.5(2) . .
O2 C4 C3 127.9(2) . .
O2 C4 C5 114.1(2) . .
C3 C4 C5 118.0(2) . .
F4 C5 F5 107.0(2) . .
F4 C5 F6 107.4(2) . .
F5 C5 F6 106.9(2) . .
F4 C5 C4 114.5(2) . .
F5 C5 C4 110.8(2) . .
F6 C5 C4 110.0(2) . .
C4 O2 Cu1 120.90(16) . .
O4 Cu2 O4 180.00(13) 5_646 .
O4 Cu2 O3 92.38(7) 5_646 5_646
O4 Cu2 O3 87.62(7) . 5_646
O4 Cu2 O3 87.62(7) 5_646 .
O4 Cu2 O3 92.38(7) . .
O3 Cu2 O3 180.0 5_646 .
O4 Cu2 N3 93.77(7) 5_646 .
O4 Cu2 N3 86.23(7) . .
O3 Cu2 N3 92.30(7) 5_646 .
O3 Cu2 N3 87.70(7) . .
O4 Cu2 N3 86.23(7) 5_646 5_646
O4 Cu2 N3 93.77(7) . 5_646
O3 Cu2 N3 87.70(7) 5_646 5_646
O3 Cu2 N3 92.30(7) . 5_646
N3 Cu2 N3 180.0 . 5_646
C7 O3 Cu2 123.12(16) . .
F9 C6 F8 107.9(6) . .
F9 C6 F7 107.4(6) . .
F8 C6 F7 107.0(4) . .
F9 C6 C7 111.0(4) . .
F8 C6 C7 104.2(5) . .
F7 C6 C7 118.8(5) . .
F9A C6A F7A 107.3(5) . .
F9A C6A F8A 108.9(6) . .
F7A C6A F8A 107.6(5) . .
F9A C6A C7 116.8(4) . .
F7A C6A C7 104.2(5) . .
F8A C6A C7 111.5(4) . .
O3 C7 C8 128.7(2) . .
O3 C7 C6 119.1(3) . .
C8 C7 C6 111.2(3) . .
O3 C7 C6A 108.8(3) . .
C8 C7 C6A 121.2(3) . .
C6 C7 C6A 25.2(2) . .
C9 C8 C7 122.1(2) . .
O4 C9 C8 128.2(2) . .
O4 C9 C10 113.6(2) . .
C8 C9 C10 118.2(2) . .
F12A C10 F12 70.9(4) . .
F12A C10 F11A 115.8(8) . .
F12 C10 F11A 122.5(7) . .
F12A C10 F10 126.5(7) . .
F12 C10 F10 112.2(7) . .
F11A C10 F10 15.8(11) . .
F12A C10 F10A 105.9(4) . .
F12 C10 F10A 35.2(2) . .
F11A C10 F10A 103.1(7) . .
F10 C10 F10A 88.3(6) . .
F12A C10 F11 34.5(4) . .
F12 C10 F11 102.3(3) . .
F11A C10 F11 87.1(6) . .
F10 C10 F11 101.6(6) . .
F10A C10 F11 134.4(3) . .
F12A C10 C9 112.3(3) . .
F12 C10 C9 118.5(3) . .
F11A C10 C9 110.8(8) . .
F10 C10 C9 111.3(7) . .
F10A C10 C9 108.1(3) . .
F11 C10 C9 109.2(3) . .
F12A F11 C10 56.0(5) . .
F10A F12 C10 83.0(4) . .
F10A F12 F12A 135.4(6) . .
C10 F12 F12A 52.9(3) . .
F12 F10A C10 61.8(4) . .
F11 F12A C10 89.5(7) . .
F11 F12A F12 138.2(8) . .
C10 F12A F12 56.2(3) . .
C9 O4 Cu2 124.61(16) . .
N1 O01 Cu1 123.32(13) . .
O01 N1 C07 124.57(19) . .
O01 N1 C01 121.65(18) . .
C07 N1 C01 111.77(19) . .
N1 C01 C03 111.29(19) . .
N1 C01 C02 105.69(18) . .
C03 C01 C02 110.37(19) . .
N1 C01 C04 99.56(17) . .
C03 C01 C04 115.5(2) . .
C02 C01 C04 113.5(2) . .
N2 C04 C06 110.4(2) . .
N2 C04 C05 106.00(19) . .
C06 C04 C05 111.1(2) . .
N2 C04 C01 99.49(18) . .
C06 C04 C01 115.3(2) . .
C05 C04 C01 113.5(2) . .
O02 N2 C07 125.0(2) . .
O02 N2 C04 123.0(2) . .
C07 N2 C04 111.54(19) . .
N1 C07 N2 107.9(2) . .
N1 C07 C08 126.3(2) . .
N2 C07 C08 125.7(2) . .
C010 C08 C09 104.5(2) . .
C010 C08 C07 126.5(2) . .
C09 C08 C07 128.9(2) . .
N3 C09 C08 111.4(2) . .
C09 N3 N4 104.7(2) . .
C09 N3 Cu2 121.35(17) . .
N4 N3 Cu2 133.70(16) . .
C010 N4 N3 112.3(2) . .
C010 N4 C41B 128.2(3) . .
N3 N4 C41B 117.6(3) . .
C010 N4 C41A 122.3(3) . .
N3 N4 C41A 123.2(3) . .
C41B N4 C41A 27.1(2) . .
C42A C41A N4 108.5(5) . .
C43A C42A C41A 112.7(4) . .
N4 C41B C42B 103.7(4) . .
C41B C42B C43B 110.2(4) . .
C42B C43B C43B 136.7(5) . 2_655
N4 C010 C08 107.1(2) . .

loop_
_geom_bond_atom_site_label_1
_geom_bond_atom_site_label_2
_geom_bond_distance
_geom_bond_site_symmetry_2
Cu1 O1 1.9492(17) 7_646
Cu1 O1 1.9492(17) .
Cu1 O01 1.9942(15) .
Cu1 O01 1.9942(15) 7_646
Cu1 O2 2.2745(16) 7_646
Cu1 O2 2.2745(16) .
O1 C2 1.256(3) .
C1 F1 1.206(5) .
C1 F3 1.319(7) .
C1 F3A 1.339(7) .
C1 F2 1.353(4) .
C1 F2A 1.368(4) .
C1 F1A 1.434(5) .
C1 C2 1.523(4) .
F1 F1A 0.694(5) .
F1 F2A 1.550(6) .
F2 F2A 0.908(4) .
F3 F3A 0.551(5) .
C2 C3 1.381(4) .
C3 C4 1.396(4) .
C4 O2 1.239(3) .
C4 C5 1.528(3) .
C5 F4 1.325(3) .
C5 F5 1.331(3) .
C5 F6 1.334(3) .
Cu2 O4 1.9502(16) 5_646
Cu2 O4 1.9502(16) .
Cu2 O3 1.9689(15) 5_646
Cu2 O3 1.9689(15) .
Cu2 N3 2.393(2) .
Cu2 N3 2.393(2) 5_646
O3 C7 1.237(3) .
C6 F9 1.326(7) .
C6 F8 1.356(7) .
C6 F7 1.342(7) .
C6 C7 1.510(6) .
C6A F9A 1.324(8) .
C6A F7A 1.335(8) .
C6A F8A 1.318(7) .
C6A C7 1.623(7) .
C7 C8 1.392(4) .
C8 C9 1.370(4) .
C9 O4 1.243(3) .
C9 C10 1.524(3) .
C10 F12A 1.209(5) .
C10 F12 1.260(4) .
C10 F11A 1.262(16) .
C10 F10 1.333(13) .
C10 F10A 1.420(5) .
C10 F11 1.458(5) .
F11 F12A 0.826(7) .
F12 F10A 0.825(4) .
F12 F12A 1.433(7) .
O01 N1 1.300(2) .
N1 C07 1.335(3) .
N1 C01 1.496(3) .
C01 C03 1.515(3) .
C01 C02 1.524(3) .
C01 C04 1.549(3) .
C04 N2 1.497(3) .
C04 C06 1.513(3) .
C04 C05 1.522(4) .
N2 O02 1.267(3) .
N2 C07 1.351(3) .
C07 C08 1.424(3) .
C08 C010 1.379(4) .
C08 C09 1.408(3) .
C09 N3 1.315(3) .
N3 N4 1.367(3) .
N4 C010 1.326(3) .
N4 C41B 1.376(6) .
N4 C41A 1.608(6) .
C41A C42A 1.504(7) .
C42A C43A 1.505(6) .
C41B C42B 1.511(7) .
C42B C43B 1.528(7) .
C43B C43B 1.837(10) 2_655
